data_4066910
loop_
_publ_author_name
'Panthi, Basu D.'
'Gipson, Stephen L.'
'Franken, Andreas'

_publ_section_title
;
 Comparison of the Thermal and Reductive Decarbonylation of a Rhodium
 Trifluoroacetyl Diphosphine Complex
;
_journal_issue 22
_journal_name_full Organometallics
_journal_page_first 5890
_journal_paper_doi 10.1021/om1007055
_journal_volume 29
_journal_year 2010
_chemical_formula_moiety 'C29 H26 F3 I2 O P2 Rh, C H2 Cl2'
_chemical_formula_sum 'C30 H28 Cl2 F3 I2 O P2 Rh'
_chemical_formula_weight 951.07
_chemical_name_systematic
; 
 ? 
;
_space_group_IT_number 2
_symmetry_cell_setting triclinic
_symmetry_space_group_name_Hall '-P 1'
_symmetry_space_group_name_H-M 'P -1'
_atom_sites_solution_hydrogens geom
_atom_sites_solution_primary direct
_atom_sites_solution_secondary difmap
_audit_creation_method SHELXL-97
_cell_angle_alpha 74.522(14)
_cell_angle_beta 79.145(12)
_cell_angle_gamma 70.165(12)
_cell_formula_units_Z 2
_cell_length_a 9.500(2)
_cell_length_b 13.385(4)
_cell_length_c 14.187(4)
_cell_measurement_reflns_used 6669
_cell_measurement_temperature 110(2)
_cell_measurement_theta_max 33.33
_cell_measurement_theta_min 2.30
_cell_volume 1625.9(8)
_computing_cell_refinement
;
  Bruker APEX2 (Bruker, 2003)
;
_computing_data_collection
;
  Bruker APEX2 (Bruker, 2003)
;
_computing_data_reduction
;
  Bruker APEX2 (Bruker, 2003)
;
_computing_molecular_graphics
;
  ORTEP3 for Windows (Farrugia, 1997)
  XSeed (Barbour, 2001)
;
_computing_publication_material
;
  enCIFer (CCDC, 2002)
;
_computing_structure_refinement
;
  SHELXS-97 (Sheldrick, 1986)
;
_computing_structure_solution
;
  SHELXS-97 (Sheldrick, 1986)
;
_diffrn_ambient_temperature 110(2)
_diffrn_measured_fraction_theta_full 0.998
_diffrn_measured_fraction_theta_max 0.990
_diffrn_measurement_device_type 'Bruker-Nonius X8 APEX CCD area detector'
_diffrn_measurement_method 'phi and omega scans'
_diffrn_radiation_monochromator graphite
_diffrn_radiation_source 'fine-focus sealed tube'
_diffrn_radiation_type MoK\a
_diffrn_radiation_wavelength 0.71073
_diffrn_reflns_av_R_equivalents 0.0440
_diffrn_reflns_av_sigmaI/netI 0.0345
_diffrn_reflns_limit_h_max 11
_diffrn_reflns_limit_h_min -11
_diffrn_reflns_limit_k_max 16
_diffrn_reflns_limit_k_min -16
_diffrn_reflns_limit_l_max 17
_diffrn_reflns_limit_l_min -17
_diffrn_reflns_number 26253
_diffrn_reflns_theta_full 25.00
_diffrn_reflns_theta_max 25.34
_diffrn_reflns_theta_min 1.66
_exptl_absorpt_coefficient_mu 2.728
_exptl_absorpt_correction_T_max 0.7113
_exptl_absorpt_correction_T_min 0.5942
_exptl_absorpt_correction_type multi-scan
_exptl_absorpt_process_details 'SADABS (Bruker, 2003)'
_exptl_crystal_colour orange
_exptl_crystal_density_diffrn 1.943
_exptl_crystal_density_method 'not measured'
_exptl_crystal_description block
_exptl_crystal_F_000 916
_exptl_crystal_size_max 0.21
_exptl_crystal_size_mid 0.19
_exptl_crystal_size_min 0.13
_refine_diff_density_max 0.806
_refine_diff_density_min -0.691
_refine_diff_density_rms 0.087
_refine_ls_extinction_method none
_refine_ls_goodness_of_fit_ref 1.040
_refine_ls_hydrogen_treatment constr
_refine_ls_matrix_type full
_refine_ls_number_parameters 370
_refine_ls_number_reflns 5890
_refine_ls_number_restraints 0
_refine_ls_restrained_S_all 1.040
_refine_ls_R_factor_all 0.0266
_refine_ls_R_factor_gt 0.0223
_refine_ls_shift/su_max 0.001
_refine_ls_shift/su_mean 0.000
_refine_ls_structure_factor_coef Fsqd
_refine_ls_weighting_details 'calc w=1/[\s^2^(Fo^2^)+(0.0113P)^2^+1.2958P] where P=(Fo^2^+2Fc^2^)/3'
_refine_ls_weighting_scheme calc
_refine_ls_wR_factor_gt 0.0480
_refine_ls_wR_factor_ref 0.0505
_reflns_number_gt 5274
_reflns_number_total 5890
_reflns_threshold_expression >2sigma(I)
_cod_data_source_file om1007055_si_001.cif
_cod_data_source_block AFXXXI44A1
_cod_depositor_comments
;
The following automatic conversions were performed:

'_symmetry_cell_setting' value 'Triclinic' changed to 'triclinic'
according to /home/saulius/struct/CIF-dictionaries/cif_core.dic
dictionary named 'cif_core.dic' version 2.4.1 from 2010-06-29.

Automatic conversion script
Id: cif_fix_values 1715 2011-07-08 13:25:40Z adriana 
;
_cod_original_cell_volume 1625.8(7)
_cod_original_sg_symbol_H-M P-1
_cod_database_code 4066910

loop_
_symmetry_equiv_pos_as_xyz
'x, y, z'
'-x, -y, -z'

loop_
_atom_site_label
_atom_site_type_symbol
_atom_site_fract_x
_atom_site_fract_y
_atom_site_fract_z
_atom_site_U_iso_or_equiv
_atom_site_adp_type
_atom_site_occupancy
_atom_site_symmetry_multiplicity
_atom_site_calc_flag
_atom_site_refinement_flags
I1 I 0.62238(2) 0.394228(16) 0.352093(14) 0.02158(6) Uani 1 1 d .
I2 I 0.84624(2) 0.243799(17) 0.154775(14) 0.02429(6) Uani 1 1 d .
Rh1 Rh 0.59277(2) 0.240333(17) 0.274579(15) 0.01356(6) Uani 1 1 d .
Cl1 Cl 1.09548(11) -0.28182(8) 0.40914(7) 0.0455(2) Uani 1 1 d .
Cl2 Cl 1.31500(14) -0.21556(14) 0.25358(8) 0.0863(5) Uani 1 1 d .
P1 P 0.55129(8) 0.13672(6) 0.18174(5) 0.01531(16) Uani 1 1 d .
P2 P 0.34452(8) 0.27707(6) 0.34222(5) 0.01539(16) Uani 1 1 d .
F1 F 0.8856(2) 0.15743(16) 0.39187(14) 0.0358(5) Uani 1 1 d .
F2 F 0.7617(2) 0.09444(18) 0.52338(13) 0.0435(5) Uani 1 1 d .
F3 F 0.8909(2) -0.00926(16) 0.42549(17) 0.0480(6) Uani 1 1 d .
O1 O 0.5963(2) 0.04295(16) 0.41540(14) 0.0227(5) Uani 1 1 d .
C6 C 0.6565(3) 0.1127(2) 0.3797(2) 0.0179(6) Uani 1 1 d .
C2 C 0.8030(3) 0.0915(3) 0.4288(2) 0.0250(7) Uani 1 1 d .
C3 C 0.4262(3) 0.0545(2) 0.2417(2) 0.0192(6) Uani 1 1 d .
H3A H 0.4189 0.0138 0.1948 0.023 Uiso 1 1 calc R
H3B H 0.4730 0.0003 0.2986 0.023 Uiso 1 1 calc R
C4 C 0.2670(3) 0.1175(2) 0.2778(2) 0.0199(6) Uani 1 1 d .
H4A H 0.2044 0.0678 0.2975 0.024 Uiso 1 1 calc R
H4B H 0.2229 0.1765 0.2226 0.024 Uiso 1 1 calc R
C5 C 0.2599(3) 0.1675(2) 0.3650(2) 0.0184(6) Uani 1 1 d .
H5A H 0.3095 0.1083 0.4182 0.022 Uiso 1 1 calc R
H5B H 0.1527 0.1958 0.3901 0.022 Uiso 1 1 calc R
C11 C 0.7118(3) 0.0340(2) 0.1362(2) 0.0184(6) Uani 1 1 d .
C12 C 0.7966(3) -0.0509(2) 0.2038(2) 0.0225(7) Uani 1 1 d .
H12 H 0.7737 -0.0517 0.2721 0.027 Uiso 1 1 calc R
C13 C 0.9139(3) -0.1337(3) 0.1721(2) 0.0270(7) Uani 1 1 d .
H13 H 0.9715 -0.1910 0.2185 0.032 Uiso 1 1 calc R
C14 C 0.9472(3) -0.1329(2) 0.0725(2) 0.0256(7) Uani 1 1 d .
H14 H 1.0274 -0.1900 0.0506 0.031 Uiso 1 1 calc R
C15 C 0.8637(3) -0.0492(2) 0.0053(2) 0.0253(7) Uani 1 1 d .
H15 H 0.8869 -0.0491 -0.0628 0.030 Uiso 1 1 calc R
C16 C 0.7465(3) 0.0347(2) 0.0360(2) 0.0215(7) Uani 1 1 d .
H16 H 0.6902 0.0924 -0.0108 0.026 Uiso 1 1 calc R
C21 C 0.4646(3) 0.2256(2) 0.0724(2) 0.0180(6) Uani 1 1 d .
C22 C 0.3912(4) 0.1895(3) 0.0177(2) 0.0282(7) Uani 1 1 d .
H22 H 0.3790 0.1192 0.0403 0.034 Uiso 1 1 calc R
C23 C 0.3359(4) 0.2559(3) -0.0694(2) 0.0344(8) Uani 1 1 d .
H23 H 0.2876 0.2303 -0.1067 0.041 Uiso 1 1 calc R
C24 C 0.3513(4) 0.3590(3) -0.1015(2) 0.0304(8) Uani 1 1 d .
H24 H 0.3153 0.4037 -0.1616 0.036 Uiso 1 1 calc R
C25 C 0.4185(4) 0.3973(3) -0.0468(2) 0.0305(8) Uani 1 1 d .
H25 H 0.4255 0.4692 -0.0679 0.037 Uiso 1 1 calc R
C26 C 0.4762(3) 0.3303(2) 0.0395(2) 0.0240(7) Uani 1 1 d .
H26 H 0.5242 0.3566 0.0764 0.029 Uiso 1 1 calc R
C31 C 0.2317(3) 0.3904(2) 0.2567(2) 0.0173(6) Uani 1 1 d .
C32 C 0.0977(3) 0.3875(2) 0.2322(2) 0.0248(7) Uani 1 1 d .
H32 H 0.0595 0.3286 0.2647 0.030 Uiso 1 1 calc R
C33 C 0.0196(4) 0.4704(3) 0.1604(2) 0.0296(8) Uani 1 1 d .
H33 H -0.0700 0.4666 0.1432 0.036 Uiso 1 1 calc R
C34 C 0.0714(4) 0.5584(3) 0.1140(2) 0.0302(8) Uani 1 1 d .
H34 H 0.0184 0.6142 0.0645 0.036 Uiso 1 1 calc R
C35 C 0.2009(4) 0.5642(3) 0.1403(2) 0.0302(8) Uani 1 1 d .
H35 H 0.2349 0.6256 0.1103 0.036 Uiso 1 1 calc R
C36 C 0.2816(3) 0.4809(2) 0.2102(2) 0.0236(7) Uani 1 1 d .
H36 H 0.3714 0.4852 0.2267 0.028 Uiso 1 1 calc R
C41 C 0.3001(3) 0.3136(2) 0.4617(2) 0.0181(6) Uani 1 1 d .
C42 C 0.2111(3) 0.4169(2) 0.4724(2) 0.0219(7) Uani 1 1 d .
H42 H 0.1720 0.4706 0.4168 0.026 Uiso 1 1 calc R
C43 C 0.1791(4) 0.4417(3) 0.5649(2) 0.0277(7) Uani 1 1 d .
H43 H 0.1176 0.5124 0.5722 0.033 Uiso 1 1 calc R
C44 C 0.2358(4) 0.3648(3) 0.6461(2) 0.0283(7) Uani 1 1 d .
H44 H 0.2126 0.3825 0.7089 0.034 Uiso 1 1 calc R
C45 C 0.3263(4) 0.2620(3) 0.6361(2) 0.0267(7) Uani 1 1 d .
H45 H 0.3666 0.2094 0.6918 0.032 Uiso 1 1 calc R
C46 C 0.3584(3) 0.2355(2) 0.5442(2) 0.0234(7) Uani 1 1 d .
H46 H 0.4199 0.1646 0.5375 0.028 Uiso 1 1 calc R
C47 C 1.2874(4) -0.3004(3) 0.3698(3) 0.0458(10) Uani 1 1 d .
H47A H 1.3380 -0.3775 0.3661 0.055 Uiso 1 1 calc R
H47B H 1.3338 -0.2842 0.4186 0.055 Uiso 1 1 calc R

loop_
_atom_site_aniso_label
_atom_site_aniso_U_11
_atom_site_aniso_U_22
_atom_site_aniso_U_33
_atom_site_aniso_U_23
_atom_site_aniso_U_13
_atom_site_aniso_U_12
I1 0.02271(11) 0.02105(11) 0.02569(11) -0.00924(8) -0.00250(8) -0.00956(9)
I2 0.02145(11) 0.03239(12) 0.02436(11) -0.01185(9) 0.00569(8) -0.01501(9)
Rh1 0.01367(12) 0.01335(12) 0.01415(11) -0.00273(9) -0.00160(9) -0.00491(9)
Cl1 0.0462(6) 0.0452(6) 0.0426(5) 0.0005(4) -0.0092(4) -0.0163(5)
Cl2 0.0628(8) 0.1546(14) 0.0450(6) 0.0010(8) -0.0046(6) -0.0560(9)
P1 0.0160(4) 0.0148(4) 0.0159(4) -0.0038(3) -0.0024(3) -0.0050(3)
P2 0.0149(4) 0.0137(4) 0.0171(4) -0.0032(3) -0.0011(3) -0.0042(3)
F1 0.0287(11) 0.0392(12) 0.0397(11) 0.0104(9) -0.0169(8) -0.0182(9)
F2 0.0508(13) 0.0645(15) 0.0217(10) -0.0045(10) -0.0126(9) -0.0251(12)
F3 0.0317(12) 0.0283(11) 0.0795(16) -0.0119(11) -0.0265(11) 0.0075(9)
O1 0.0218(11) 0.0208(11) 0.0229(11) 0.0010(9) -0.0043(9) -0.0064(9)
C6 0.0178(15) 0.0188(16) 0.0171(14) -0.0078(13) -0.0004(12) -0.0034(13)
C2 0.0239(17) 0.0244(17) 0.0258(17) -0.0028(14) -0.0079(13) -0.0054(14)
C3 0.0219(16) 0.0157(15) 0.0226(15) -0.0043(13) -0.0044(12) -0.0077(13)
C4 0.0203(16) 0.0176(15) 0.0241(15) -0.0037(13) -0.0022(12) -0.0094(13)
C5 0.0155(15) 0.0165(15) 0.0216(15) -0.0036(12) 0.0006(12) -0.0047(12)
C11 0.0175(15) 0.0166(15) 0.0239(15) -0.0080(13) -0.0013(12) -0.0065(12)
C12 0.0221(17) 0.0222(17) 0.0229(16) -0.0076(13) -0.0034(13) -0.0038(13)
C13 0.0242(17) 0.0224(17) 0.0341(18) -0.0068(15) -0.0062(14) -0.0047(14)
C14 0.0198(17) 0.0189(16) 0.0369(18) -0.0113(14) 0.0056(14) -0.0050(13)
C15 0.0275(18) 0.0253(18) 0.0247(16) -0.0102(14) 0.0061(13) -0.0114(14)
C16 0.0240(17) 0.0199(16) 0.0219(15) -0.0057(13) 0.0008(13) -0.0093(13)
C21 0.0174(15) 0.0191(16) 0.0167(14) -0.0046(12) -0.0010(12) -0.0046(13)
C22 0.0317(19) 0.0310(19) 0.0274(17) -0.0013(15) -0.0079(14) -0.0183(16)
C23 0.034(2) 0.050(2) 0.0284(18) -0.0017(17) -0.0141(15) -0.0230(18)
C24 0.0239(18) 0.039(2) 0.0217(16) 0.0038(15) -0.0097(13) -0.0060(15)
C25 0.035(2) 0.0225(17) 0.0299(18) 0.0031(15) -0.0086(15) -0.0072(15)
C26 0.0272(18) 0.0235(17) 0.0227(16) -0.0051(14) -0.0066(13) -0.0073(14)
C31 0.0169(15) 0.0168(15) 0.0176(14) -0.0061(12) -0.0018(12) -0.0024(12)
C32 0.0223(17) 0.0166(16) 0.0338(18) -0.0047(14) -0.0057(14) -0.0028(13)
C33 0.0248(18) 0.0227(17) 0.0412(19) -0.0032(15) -0.0172(15) -0.0027(14)
C34 0.0290(19) 0.0222(17) 0.0331(18) -0.0001(15) -0.0105(15) -0.0007(15)
C35 0.0259(18) 0.0212(17) 0.0371(19) 0.0038(15) -0.0036(15) -0.0068(14)
C36 0.0196(16) 0.0208(16) 0.0284(17) -0.0008(14) -0.0054(13) -0.0057(13)
C41 0.0147(15) 0.0205(16) 0.0201(15) -0.0058(13) 0.0028(12) -0.0080(12)
C42 0.0230(16) 0.0200(16) 0.0230(16) -0.0056(13) -0.0021(13) -0.0064(13)
C43 0.0273(18) 0.0239(17) 0.0325(18) -0.0151(15) -0.0022(14) -0.0023(14)
C44 0.0321(19) 0.036(2) 0.0233(16) -0.0133(15) -0.0017(14) -0.0147(16)
C45 0.0306(19) 0.0275(18) 0.0209(16) -0.0042(14) -0.0022(13) -0.0086(15)
C46 0.0265(17) 0.0182(16) 0.0232(16) -0.0041(13) -0.0004(13) -0.0054(14)
C47 0.046(2) 0.042(2) 0.048(2) -0.0123(19) -0.0137(19) -0.0043(19)

loop_
_atom_type_symbol
_atom_type_description
_atom_type_scat_dispersion_real
_atom_type_scat_dispersion_imag
_atom_type_scat_source
C C 0.0033 0.0016 'International Tables Vol C Tables 4.2.6.8 and 6.1.1.4'
H H 0.0000 0.0000 'International Tables Vol C Tables 4.2.6.8 and 6.1.1.4'
O O 0.0106 0.0060 'International Tables Vol C Tables 4.2.6.8 and 6.1.1.4'
F F 0.0171 0.0103 'International Tables Vol C Tables 4.2.6.8 and 6.1.1.4'
Rh Rh -1.1178 0.9187 'International Tables Vol C Tables 4.2.6.8 and 6.1.1.4'
I I -0.4742 1.8119 'International Tables Vol C Tables 4.2.6.8 and 6.1.1.4'
P P 0.1023 0.0942 'International Tables Vol C Tables 4.2.6.8 and 6.1.1.4'
Cl Cl 0.1484 0.1585 'International Tables Vol C Tables 4.2.6.8 and 6.1.1.4'

loop_
_geom_angle_atom_site_label_1
_geom_angle_atom_site_label_2
_geom_angle_atom_site_label_3
_geom_angle
C6 Rh1 P2 92.08(9)
C6 Rh1 P1 91.31(9)
P2 Rh1 P1 89.86(3)
C6 Rh1 I2 104.06(8)
P2 Rh1 I2 163.75(2)
P1 Rh1 I2 87.90(3)
C6 Rh1 I1 100.17(9)
P2 Rh1 I1 89.65(2)
P1 Rh1 I1 168.52(2)
I2 Rh1 I1 89.370(18)
C11 P1 C21 105.20(13)
C11 P1 C3 100.29(13)
C21 P1 C3 105.29(13)
C11 P1 Rh1 118.60(10)
C21 P1 Rh1 109.67(10)
C3 P1 Rh1 116.41(10)
C41 P2 C31 107.06(13)
C41 P2 C5 101.33(13)
C31 P2 C5 105.84(13)
C41 P2 Rh1 117.11(9)
C31 P2 Rh1 107.86(9)
C5 P2 Rh1 116.74(9)
O1 C6 C2 112.2(3)
O1 C6 Rh1 127.8(2)
C2 C6 Rh1 120.1(2)
F1 C2 F3 107.6(3)
F1 C2 F2 107.7(3)
F3 C2 F2 107.1(3)
F1 C2 C6 118.3(3)
F3 C2 C6 107.9(2)
F2 C2 C6 107.7(2)
C4 C3 P1 115.7(2)
C4 C3 H3A 108.4
P1 C3 H3A 108.4
C4 C3 H3B 108.4
P1 C3 H3B 108.4
H3A C3 H3B 107.4
C3 C4 C5 113.8(2)
C3 C4 H4A 108.8
C5 C4 H4A 108.8
C3 C4 H4B 108.8
C5 C4 H4B 108.8
H4A C4 H4B 107.7
C4 C5 P2 117.4(2)
C4 C5 H5A 108.0
P2 C5 H5A 108.0
C4 C5 H5B 108.0
P2 C5 H5B 108.0
H5A C5 H5B 107.2
C12 C11 C16 119.4(3)
C12 C11 P1 118.9(2)
C16 C11 P1 121.6(2)
C13 C12 C11 120.5(3)
C13 C12 H12 119.7
C11 C12 H12 119.7
C12 C13 C14 119.9(3)
C12 C13 H13 120.1
C14 C13 H13 120.1
C15 C14 C13 119.9(3)
C15 C14 H14 120.0
C13 C14 H14 120.0
C14 C15 C16 120.8(3)
C14 C15 H15 119.6
C16 C15 H15 119.6
C15 C16 C11 119.5(3)
C15 C16 H16 120.2
C11 C16 H16 120.2
C26 C21 C22 118.5(3)
C26 C21 P1 119.9(2)
C22 C21 P1 121.5(2)
C23 C22 C21 120.5(3)
C23 C22 H22 119.7
C21 C22 H22 119.7
C24 C23 C22 119.8(3)
C24 C23 H23 120.1
C22 C23 H23 120.1
C25 C24 C23 120.4(3)
C25 C24 H24 119.8
C23 C24 H24 119.8
C24 C25 C26 119.8(3)
C24 C25 H25 120.1
C26 C25 H25 120.1
C21 C26 C25 120.9(3)
C21 C26 H26 119.5
C25 C26 H26 119.5
C32 C31 C36 118.2(3)
C32 C31 P2 121.2(2)
C36 C31 P2 120.5(2)
C33 C32 C31 120.5(3)
C33 C32 H32 119.8
C31 C32 H32 119.8
C34 C33 C32 120.7(3)
C34 C33 H33 119.7
C32 C33 H33 119.7
C35 C34 C33 119.4(3)
C35 C34 H34 120.3
C33 C34 H34 120.3
C34 C35 C36 120.5(3)
C34 C35 H35 119.8
C36 C35 H35 119.8
C35 C36 C31 120.7(3)
C35 C36 H36 119.7
C31 C36 H36 119.7
C42 C41 C46 119.5(3)
C42 C41 P2 121.3(2)
C46 C41 P2 119.2(2)
C41 C42 C43 119.7(3)
C41 C42 H42 120.1
C43 C42 H42 120.1
C44 C43 C42 120.8(3)
C44 C43 H43 119.6
C42 C43 H43 119.6
C43 C44 C45 120.0(3)
C43 C44 H44 120.0
C45 C44 H44 120.0
C44 C45 C46 120.0(3)
C44 C45 H45 120.0
C46 C45 H45 120.0
C45 C46 C41 120.0(3)
C45 C46 H46 120.0
C41 C46 H46 120.0
Cl1 C47 Cl2 111.6(2)
Cl1 C47 H47A 109.3
Cl2 C47 H47A 109.3
Cl1 C47 H47B 109.3
Cl2 C47 H47B 109.3
H47A C47 H47B 108.0

loop_
_geom_bond_atom_site_label_1
_geom_bond_atom_site_label_2
_geom_bond_distance
I1 Rh1 2.6926(6)
I2 Rh1 2.6798(7)
Rh1 C6 1.946(3)
Rh1 P2 2.3102(9)
Rh1 P1 2.3140(9)
Cl1 C47 1.755(4)
Cl2 C47 1.766(4)
P1 C11 1.820(3)
P1 C21 1.825(3)
P1 C3 1.832(3)
P2 C41 1.823(3)
P2 C31 1.824(3)
P2 C5 1.831(3)
F1 C2 1.319(4)
F2 C2 1.333(3)
F3 C2 1.331(4)
O1 C6 1.207(3)
C6 C2 1.579(4)
C3 C4 1.528(4)
C3 H3A 0.9900
C3 H3B 0.9900
C4 C5 1.538(4)
C4 H4A 0.9900
C4 H4B 0.9900
C5 H5A 0.9900
C5 H5B 0.9900
C11 C12 1.395(4)
C11 C16 1.396(4)
C12 C13 1.382(4)
C12 H12 0.9500
C13 C14 1.387(4)
C13 H13 0.9500
C14 C15 1.381(4)
C14 H14 0.9500
C15 C16 1.386(4)
C15 H15 0.9500
C16 H16 0.9500
C21 C26 1.389(4)
C21 C22 1.397(4)
C22 C23 1.391(4)
C22 H22 0.9500
C23 C24 1.382(5)
C23 H23 0.9500
C24 C25 1.376(5)
C24 H24 0.9500
C25 C26 1.391(4)
C25 H25 0.9500
C26 H26 0.9500
C31 C32 1.396(4)
C31 C36 1.405(4)
C32 C33 1.393(4)
C32 H32 0.9500
C33 C34 1.385(4)
C33 H33 0.9500
C34 C35 1.383(4)
C34 H34 0.9500
C35 C36 1.390(4)
C35 H35 0.9500
C36 H36 0.9500
C41 C42 1.386(4)
C41 C46 1.402(4)
C42 C43 1.393(4)
C42 H42 0.9500
C43 C44 1.378(5)
C43 H43 0.9500
C44 C45 1.382(4)
C44 H44 0.9500
C45 C46 1.392(4)
C45 H45 0.9500
C46 H46 0.9500
C47 H47A 0.9900
C47 H47B 0.9900
